data_4327668
loop_
_publ_author_name
'Oliver Brosch'
'Thomas Weyherm\"uller'
'Nils Metzler-Nolte'

_publ_section_title
;
 Synthesis of Alkynyl Amino Acids and Peptides and Their
 Palladium-Catalyzed Coupling to Ferrocene
;
_journal_name_full 'Inorganic Chemistry'
_journal_page_first 5308
_journal_page_last 5313
_journal_paper_doi 10.1021/ic990256+
_journal_volume 38
_journal_year 1999
_chemical_formula_sum 'C21 H30 N2 O3'
_chemical_formula_weight 358.47
_chemical_name_systematic
; 
 ? 
;
_space_group_IT_number 19
_symmetry_cell_setting orthorhombic
_symmetry_space_group_name_Hall 'P 2ac 2ab'
_symmetry_space_group_name_H-M 'P 21 21 21'
_atom_sites_solution_hydrogens geom
_atom_sites_solution_primary direct
_atom_sites_solution_secondary difmap
_audit_creation_method SHELXL
_cell_angle_alpha 90.00
_cell_angle_beta 90.00
_cell_angle_gamma 90.00
_cell_formula_units_Z 12
_cell_length_a 12.147(3)
_cell_length_b 20.320(4)
_cell_length_c 26.646(5)
_cell_measurement_reflns_used 6525
_cell_measurement_temperature 293(2)
_cell_volume 6577(2)
_computing_cell_refinement 'Siemens SAINT'
_computing_data_collection 'Siemens SAINT'
_computing_data_reduction 'Siemens SAINT'
_computing_molecular_graphics 'Siemens ShelXTL'
_computing_publication_material 'Siemens ShelXTL'
_computing_structure_refinement 'SHELXL-93 (Sheldrick, 1993)'
_computing_structure_solution 'SHELXS-86 (Sheldrick, 1990)'
_diffrn_ambient_temperature 293(2)
_diffrn_measurement_device 'Siemens SMART CCD-Detector'
_diffrn_measurement_method '\w-scan, 0.3 deg/frame'
_diffrn_radiation_monochromator graphite
_diffrn_radiation_source 'fine-focus sealed tube'
_diffrn_radiation_type MoK\a
_diffrn_radiation_wavelength 0.71073
_diffrn_reflns_av_R_equivalents 0.1049
_diffrn_reflns_av_sigmaI/netI 0.1291
_diffrn_reflns_limit_h_max 13
_diffrn_reflns_limit_h_min -12
_diffrn_reflns_limit_k_max 15
_diffrn_reflns_limit_k_min -22
_diffrn_reflns_limit_l_max 29
_diffrn_reflns_limit_l_min -29
_diffrn_reflns_number 22426
_diffrn_reflns_theta_max 22.49
_diffrn_reflns_theta_min 1.83
_exptl_absorpt_coefficient_mu 0.072
_exptl_absorpt_correction_T_max 0.978
_exptl_absorpt_correction_T_min 0.112
_exptl_absorpt_correction_type 'SADABS, G. Sheldrick 1994'
_exptl_crystal_colour colorless
_exptl_crystal_density_diffrn 1.086
_exptl_crystal_description 'Transparent Block '
_exptl_crystal_F_000 2328
_exptl_crystal_size_max 1.12
_exptl_crystal_size_mid 0.49
_exptl_crystal_size_min 0.35
_refine_diff_density_max 0.300
_refine_diff_density_min -0.275
_refine_diff_density_rms 0.066
_refine_ls_abs_structure_details 'Flack H D (1983), Acta Cryst. A39, 876-881'
_refine_ls_abs_structure_Flack 'not reliable '
_refine_ls_extinction_coef 0.0017(3)
_refine_ls_extinction_expression Fc^*^=kFc[1+0.001xFc^2^\l^3^/sin(2\q)]^-1/4^
_refine_ls_extinction_method SHELXL
_refine_ls_goodness_of_fit_all 0.933
_refine_ls_goodness_of_fit_obs 1.042
_refine_ls_matrix_type full
_refine_ls_number_parameters 704
_refine_ls_number_reflns 8355
_refine_ls_number_restraints 0
_refine_ls_restrained_S_all 0.929
_refine_ls_restrained_S_obs 1.042
_refine_ls_R_factor_all 0.0887
_refine_ls_R_factor_obs 0.0598
_refine_ls_shift/esd_max 0.000
_refine_ls_shift/esd_mean 0.000
_refine_ls_structure_factor_coef Fsqd
_refine_ls_weighting_details 'w=1/[\s^2^(Fo^2^)+(0.0529P)^2^+0.0000P] where P=(Fo^2^+2Fc^2^)/3'
_refine_ls_weighting_scheme calc
_refine_ls_wR_factor_all 0.1391
_refine_ls_wR_factor_obs 0.1281
_reflns_number_observed 5960
_reflns_number_total 8576
_reflns_observed_criterion >2sigma(I)
_cod_data_source_file ic9902562B.cif
_cod_data_source_block 2a
_cod_depositor_comments
;
The following automatic conversions were performed:

'_refine_ls_weighting_scheme' value 'calc
w=1/[\s^2^(Fo^2^)+(0.0529P)^2^+0.0000P] where P=(Fo^2^+2Fc^2^)/3' was
changed to 'calc'. New tag '_refine_ls_weighting_details' was
created. The value of the new tag was set to
'w=1/[\s^2^(Fo^2^)+(0.0529P)^2^+0.0000P] where P=(Fo^2^+2Fc^2^)/3'.

Automatic conversion script
Id: cif_fix_values 3143 2015-03-26 13:38:13Z robertas 
;
_cod_database_code 4327668

loop_
_symmetry_equiv_pos_as_xyz
'x, y, z'
'-x+1/2, -y, z+1/2'
'-x, y+1/2, -z+1/2'
'x+1/2, -y+1/2, -z'

loop_
_atom_site_aniso_label
_atom_site_aniso_U_11
_atom_site_aniso_U_22
_atom_site_aniso_U_33
_atom_site_aniso_U_23
_atom_site_aniso_U_13
_atom_site_aniso_U_12
C1 0.022(3) 0.020(2) 0.036(3) 0.001(2) -0.005(2) 0.001(2)
C2 0.021(3) 0.020(2) 0.043(3) -0.003(2) -0.006(2) 0.003(2)
C3 0.016(3) 0.017(2) 0.040(3) 0.001(2) 0.000(2) 0.002(2)
C4 0.050(4) 0.057(3) 0.047(3) -0.002(3) 0.004(3) -0.028(3)
C5 0.053(4) 0.059(4) 0.057(4) -0.002(3) -0.008(3) -0.027(3)
C6 0.024(3) 0.037(3) 0.080(4) -0.009(3) -0.005(3) -0.006(2)
C7 0.030(3) 0.057(3) 0.099(5) -0.025(3) 0.030(3) -0.016(3)
C8 0.042(4) 0.050(3) 0.079(4) -0.033(3) 0.016(3) -0.012(3)
C9 0.018(3) 0.024(2) 0.031(3) 0.001(2) -0.001(2) 0.009(2)
O9 0.031(2) 0.033(2) 0.036(2) 0.0015(14) -0.008(2) -0.0063(14)
N9 0.024(2) 0.023(2) 0.034(2) 0.000(2) -0.003(2) -0.009(2)
C10 0.030(3) 0.033(3) 0.051(3) 0.006(2) 0.000(3) -0.016(2)
C11 0.057(4) 0.063(4) 0.048(4) 0.009(3) 0.002(4) -0.041(3)
C12 0.077(5) 0.122(6) 0.053(4) 0.021(4) -0.001(4) -0.049(4)
C13 0.075(5) 0.027(3) 0.072(4) 0.004(3) -0.003(3) -0.010(3)
C14 0.092(6) 0.049(4) 0.111(6) 0.011(4) -0.010(5) 0.011(4)
C15 0.043(4) 0.063(4) 0.075(4) 0.012(3) 0.010(3) -0.021(3)
C16 0.039(4) 0.149(6) 0.083(5) -0.014(4) 0.001(4) 0.022(4)
C17 0.018(3) 0.025(3) 0.032(3) 0.005(2) -0.002(2) -0.002(2)
N17 0.029(2) 0.018(2) 0.028(2) 0.001(2) -0.001(2) 0.000(2)
O17 0.045(2) 0.027(2) 0.031(2) 0.0028(14) 0.004(2) 0.0053(15)
C18 0.032(3) 0.019(2) 0.046(3) -0.003(2) -0.002(2) 0.005(2)
O18 0.034(2) 0.0196(15) 0.040(2) 0.0016(14) -0.003(2) 0.0047(14)
C19 0.055(4) 0.026(2) 0.067(4) 0.009(2) -0.010(3) 0.014(3)
C20 0.043(3) 0.022(2) 0.059(3) -0.002(2) -0.005(3) 0.001(2)
C21 0.041(4) 0.040(3) 0.073(4) -0.001(3) 0.015(3) 0.012(3)
C22 0.017(3) 0.028(2) 0.032(3) 0.004(2) 0.001(2) 0.006(2)
C23 0.027(3) 0.026(2) 0.041(3) 0.001(2) 0.005(2) 0.000(2)
C24 0.029(3) 0.020(2) 0.042(3) 0.003(2) 0.006(2) -0.003(2)
C25 0.045(3) 0.029(3) 0.073(4) 0.008(3) 0.005(3) 0.010(3)
C26 0.048(4) 0.038(3) 0.105(5) 0.002(3) 0.008(4) 0.016(3)
C27 0.066(5) 0.023(3) 0.104(6) -0.006(3) 0.038(4) -0.001(3)
C28 0.065(4) 0.035(3) 0.060(4) -0.011(3) 0.021(3) -0.022(3)
C29 0.041(3) 0.028(3) 0.045(3) 0.003(2) 0.012(3) -0.009(2)
C30 0.023(3) 0.017(2) 0.033(3) 0.004(2) -0.001(2) -0.007(2)
N30 0.035(2) 0.023(2) 0.030(2) -0.004(2) -0.003(2) 0.008(2)
O30 0.033(2) 0.026(2) 0.034(2) -0.0012(14) -0.003(2) 0.0001(14)
C31 0.037(3) 0.026(2) 0.034(3) -0.003(2) 0.001(2) 0.010(2)
C32 0.046(4) 0.041(3) 0.044(3) 0.001(3) 0.003(3) 0.010(3)
C33 0.060(5) 0.081(4) 0.074(5) 0.008(3) 0.019(4) 0.013(4)
C34 0.051(3) 0.026(3) 0.050(3) 0.000(2) 0.000(3) 0.008(2)
C35 0.066(4) 0.041(3) 0.090(5) 0.011(3) 0.012(4) 0.004(3)
C36 0.037(3) 0.042(3) 0.056(3) -0.005(2) -0.010(3) 0.014(2)
C37 0.064(4) 0.075(4) 0.071(4) -0.005(3) -0.013(3) 0.043(3)
C38 0.028(3) 0.028(3) 0.032(3) 0.001(2) -0.009(3) 0.003(2)
N38 0.024(2) 0.034(2) 0.033(2) 0.007(2) 0.001(2) 0.002(2)
O38 0.026(2) 0.045(2) 0.033(2) 0.005(2) -0.001(2) -0.001(2)
C39 0.021(3) 0.041(3) 0.059(3) -0.001(3) -0.004(3) 0.005(2)
O39 0.021(2) 0.041(2) 0.037(2) 0.0033(14) -0.003(2) 0.0050(15)
C40 0.036(3) 0.045(3) 0.068(4) -0.005(3) -0.001(3) 0.013(2)
C41 0.024(3) 0.049(3) 0.090(4) 0.005(3) 0.009(3) -0.002(3)
C42 0.037(3) 0.057(3) 0.082(4) -0.003(3) -0.016(3) 0.007(3)
C43 0.017(3) 0.023(2) 0.032(3) 0.001(2) 0.001(2) 0.001(2)
C44 0.019(3) 0.020(2) 0.040(3) 0.005(2) 0.001(2) 0.001(2)
C45 0.020(3) 0.016(2) 0.041(3) 0.007(2) -0.001(2) 0.004(2)
C46 0.025(3) 0.025(2) 0.050(3) 0.000(2) -0.004(3) 0.000(2)
C47 0.020(3) 0.033(3) 0.067(4) 0.008(3) 0.002(3) 0.002(2)
C48 0.031(3) 0.038(3) 0.056(4) 0.011(3) 0.015(3) 0.013(2)
C49 0.049(4) 0.023(2) 0.048(3) 0.003(2) 0.004(3) 0.016(3)
C50 0.027(3) 0.020(2) 0.045(3) 0.002(2) -0.005(3) 0.006(2)
C51 0.026(3) 0.023(2) 0.030(3) 0.004(2) -0.004(2) 0.002(2)
O51 0.029(2) 0.040(2) 0.033(2) -0.004(2) 0.001(2) 0.0085(15)
N51 0.019(2) 0.028(2) 0.040(2) -0.008(2) 0.002(2) 0.002(2)
C52 0.019(3) 0.036(3) 0.035(3) -0.002(2) 0.002(2) 0.009(2)
C53 0.028(3) 0.049(3) 0.043(3) 0.005(3) 0.006(3) 0.010(2)
C54 0.046(4) 0.076(4) 0.066(4) 0.011(3) 0.018(3) 0.008(3)
C55 0.025(3) 0.033(2) 0.049(3) -0.005(2) -0.006(2) 0.015(2)
C56 0.030(3) 0.036(3) 0.067(4) 0.004(3) -0.001(3) 0.006(2)
C57 0.018(3) 0.038(3) 0.057(3) -0.007(2) -0.002(3) 0.003(2)
C58 0.038(3) 0.046(3) 0.078(4) -0.017(3) 0.014(3) -0.017(3)
C59 0.027(3) 0.021(3) 0.037(3) -0.001(2) 0.001(2) -0.003(2)
N59 0.018(2) 0.023(2) 0.038(2) 0.007(2) -0.008(2) -0.001(2)
O59 0.045(2) 0.022(2) 0.034(2) 0.0021(14) -0.012(2) -0.0007(15)
C60 0.044(3) 0.020(2) 0.053(4) 0.003(2) 0.003(3) -0.017(2)
O60 0.040(2) 0.025(2) 0.045(2) 0.0015(14) -0.010(2) -0.011(2)
C61 0.062(4) 0.026(3) 0.075(4) -0.004(3) 0.006(3) -0.003(3)
C62 0.053(4) 0.039(3) 0.074(4) -0.008(3) 0.001(3) -0.013(3)
C63 0.078(5) 0.044(3) 0.057(4) -0.001(3) 0.016(3) -0.026(3)

loop_
_atom_site_label
_atom_site_type_symbol
_atom_site_fract_x
_atom_site_fract_y
_atom_site_fract_z
_atom_site_U_iso_or_equiv
_atom_site_thermal_displace_type
_atom_site_occupancy
_atom_site_calc_flag
_atom_site_refinement_flags
C1 C 0.2062(3) 0.5074(2) 0.0525(2) 0.0261(11) Uani 1 d .
H1 H 0.1908(3) 0.4986(2) 0.0170(2) 0.031 Uiso 1 calc R
C2 C 0.0996(3) 0.5312(2) 0.0772(2) 0.0281(11) Uani 1 d .
H2A H 0.1134(3) 0.5384(2) 0.1126(2) 0.034 Uiso 1 calc R
H2B H 0.0794(3) 0.5732(2) 0.0625(2) 0.034 Uiso 1 calc R
C3 C 0.0038(3) 0.4844(2) 0.0718(2) 0.0244(10) Uani 1 d .
C4 C -0.0198(4) 0.4540(2) 0.0276(2) 0.0512(14) Uani 1 d .
H4 H 0.0254(4) 0.4616(2) 0.0001(2) 0.061 Uiso 1 calc R
C5 C -0.1101(5) 0.4116(2) 0.0224(2) 0.056(2) Uani 1 d .
H5 H -0.1238(5) 0.3912(2) -0.0082(2) 0.067 Uiso 1 calc R
C6 C -0.1765(4) 0.4007(2) 0.0615(2) 0.0469(14) Uani 1 d .
H6 H -0.2369(4) 0.3729(2) 0.0582(2) 0.056 Uiso 1 calc R
C7 C -0.1551(4) 0.4305(2) 0.1062(2) 0.062(2) Uani 1 d .
H7 H -0.2012(4) 0.4229(2) 0.1335(2) 0.075 Uiso 1 calc R
C8 C -0.0650(4) 0.4723(2) 0.1117(2) 0.057(2) Uani 1 d .
H8 H -0.0512(4) 0.4921(2) 0.1425(2) 0.068 Uiso 1 calc R
C9 C 0.2937(3) 0.5623(2) 0.0553(2) 0.0246(10) Uani 1 d .
O9 O 0.3403(2) 0.57652(13) 0.09476(12) 0.0333(8) Uani 1 d .
N9 N 0.3074(3) 0.59331(15) 0.01134(13) 0.0269(9) Uani 1 d .
H9 H 0.2708(3) 0.57864(15) -0.01390(13) 0.032 Uiso 1 calc R
C10 C 0.3804(4) 0.6508(2) 0.0024(2) 0.0380(12) Uani 1 d .
C11 C 0.3827(5) 0.6600(2) -0.0521(2) 0.056(2) Uani 1 d .
C12 C 0.3898(6) 0.6588(3) -0.0961(3) 0.084(2) Uani 1 d .
H12 H 0.3954(6) 0.6578(3) -0.1309(3) 0.101 Uiso 1 calc R
C13 C 0.3348(5) 0.7119(2) 0.0292(2) 0.058(2) Uani 1 d .
H13A H 0.3329(5) 0.7032(2) 0.0650(2) 0.069 Uiso 1 calc R
H13B H 0.3851(5) 0.7482(2) 0.0237(2) 0.069 Uiso 1 calc R
C14 C 0.2196(6) 0.7327(3) 0.0121(3) 0.084(2) Uani 1 d .
H14A H 0.1971(6) 0.7711(3) 0.0305(3) 0.126 Uiso 1 calc R
H14B H 0.1686(6) 0.6975(3) 0.0183(3) 0.126 Uiso 1 calc R
H14C H 0.2209(6) 0.7426(3) -0.0231(3) 0.126 Uiso 1 calc R
C15 C 0.4955(4) 0.6375(3) 0.0220(2) 0.061(2) Uani 1 d .
H15A H 0.5409(4) 0.6752(3) 0.0137(2) 0.073 Uiso 1 calc R
H15B H 0.4915(4) 0.6353(3) 0.0583(2) 0.073 Uiso 1 calc R
C16 C 0.5528(5) 0.5785(3) 0.0045(2) 0.090(2) Uani 1 d .
H16A H 0.6243(5) 0.5763(3) 0.0198(2) 0.135 Uiso 1 calc R
H16B H 0.5607(5) 0.5803(3) -0.0313(2) 0.135 Uiso 1 calc R
H16C H 0.5111(5) 0.5402(3) 0.0136(2) 0.135 Uiso 1 calc R
C17 C 0.2788(3) 0.3964(2) 0.0457(2) 0.0250(10) Uani 1 d .
N17 N 0.2474(3) 0.44703(14) 0.07501(13) 0.0249(9) Uani 1 d .
H17 H 0.2517(3) 0.44366(14) 0.10712(13) 0.030 Uiso 1 calc R
O17 O 0.2751(3) 0.39516(13) 0.00045(11) 0.0344(8) Uani 1 d .
C18 C 0.3419(4) 0.2821(2) 0.0521(2) 0.0321(12) Uani 1 d .
O18 O 0.3133(2) 0.34586(12) 0.07505(11) 0.0312(8) Uani 1 d .
C19 C 0.3736(4) 0.2421(2) 0.0988(2) 0.0494(14) Uani 1 d .
H19A H 0.4379(4) 0.2610(2) 0.1140(2) 0.074 Uiso 1 calc R
H19B H 0.3889(4) 0.1975(2) 0.0892(2) 0.074 Uiso 1 calc R
H19C H 0.3139(4) 0.2427(2) 0.1223(2) 0.074 Uiso 1 calc R
C20 C 0.2411(4) 0.2534(2) 0.0274(2) 0.0415(13) Uani 1 d .
H20A H 0.1826(4) 0.2504(2) 0.0515(2) 0.062 Uiso 1 calc R
H20B H 0.2578(4) 0.2104(2) 0.0147(2) 0.062 Uiso 1 calc R
H20C H 0.2186(4) 0.2813(2) 0.0002(2) 0.062 Uiso 1 calc R
C21 C 0.4389(4) 0.2889(2) 0.0170(2) 0.0515(15) Uani 1 d .
H21A H 0.5002(4) 0.3073(2) 0.0349(2) 0.077 Uiso 1 calc R
H21B H 0.4195(4) 0.3173(2) -0.0103(2) 0.077 Uiso 1 calc R
H21C H 0.4587(4) 0.2463(2) 0.0042(2) 0.077 Uiso 1 calc R
C22 C 0.1854(3) 0.4654(2) -0.1218(2) 0.0257(11) Uani 1 d .
H22 H 0.1971(3) 0.4693(2) -0.1580(2) 0.031 Uiso 1 calc R
C23 C 0.1088(4) 0.4051(2) -0.1110(2) 0.0313(11) Uani 1 d .
H23A H 0.1073(4) 0.3970(2) -0.0751(2) 0.038 Uiso 1 calc R
H23B H 0.0345(4) 0.4158(2) -0.1215(2) 0.038 Uiso 1 calc R
C24 C 0.1448(4) 0.3432(2) -0.1374(2) 0.0303(11) Uani 1 d .
C25 C 0.2307(4) 0.3054(2) -0.1187(2) 0.0491(14) Uani 1 d .
H25 H 0.2659(4) 0.3179(2) -0.0892(2) 0.059 Uiso 1 calc R
C26 C 0.2642(5) 0.2491(2) -0.1439(3) 0.064(2) Uani 1 d .
H26 H 0.3229(5) 0.2246(2) -0.1314(3) 0.076 Uiso 1 calc R
C27 C 0.2124(5) 0.2289(2) -0.1868(3) 0.064(2) Uani 1 d .
H27 H 0.2347(5) 0.1905(2) -0.2029(3) 0.077 Uiso 1 calc R
C28 C 0.1269(5) 0.2657(2) -0.2059(2) 0.053(2) Uani 1 d .
H28 H 0.0916(5) 0.2526(2) -0.2353(2) 0.064 Uiso 1 calc R
C29 C 0.0938(4) 0.3226(2) -0.1811(2) 0.0379(12) Uani 1 d .
H29 H 0.0361(4) 0.3474(2) -0.1941(2) 0.046 Uiso 1 calc R
C30 C 0.1280(4) 0.5268(2) -0.1026(2) 0.0242(10) Uani 1 d .
N30 N 0.0519(3) 0.55238(15) -0.13395(13) 0.0296(9) Uani 1 d .
H30 H 0.0453(3) 0.53449(15) -0.16304(13) 0.035 Uiso 1 calc R
O30 O 0.1441(2) 0.54947(12) -0.06021(11) 0.0309(7) Uani 1 d .
C31 C -0.0213(4) 0.6087(2) -0.1224(2) 0.0325(12) Uani 1 d .
C32 C -0.0814(4) 0.5962(2) -0.0761(2) 0.0438(13) Uani 1 d .
C33 C -0.1304(5) 0.5864(3) -0.0394(3) 0.072(2) Uani 1 d .
H33 H -0.1696(5) 0.5786(3) -0.0100(3) 0.086 Uiso 1 calc R
C34 C 0.0523(4) 0.6708(2) -0.1154(2) 0.0425(13) Uani 1 d .
H34A H 0.0055(4) 0.7079(2) -0.1070(2) 0.051 Uiso 1 calc R
H34B H 0.1016(4) 0.6634(2) -0.0874(2) 0.051 Uiso 1 calc R
C35 C 0.1200(5) 0.6884(2) -0.1611(2) 0.065(2) Uani 1 d .
H35A H 0.1631(5) 0.7270(2) -0.1541(2) 0.098 Uiso 1 calc R
H35B H 0.0718(5) 0.6970(2) -0.1889(2) 0.098 Uiso 1 calc R
H35C H 0.1680(5) 0.6525(2) -0.1693(2) 0.098 Uiso 1 calc R
C36 C -0.1004(4) 0.6156(2) -0.1662(2) 0.0449(13) Uani 1 d .
H36A H -0.1410(4) 0.5747(2) -0.1698(2) 0.054 Uiso 1 calc R
H36B H -0.0580(4) 0.6220(2) -0.1966(2) 0.054 Uiso 1 calc R
C37 C -0.1834(5) 0.6725(3) -0.1612(2) 0.070(2) Uani 1 d .
H37A H -0.2302(5) 0.6735(3) -0.1902(2) 0.105 Uiso 1 calc R
H37B H -0.1443(5) 0.7134(3) -0.1586(2) 0.105 Uiso 1 calc R
H37C H -0.2275(5) 0.6661(3) -0.1317(2) 0.105 Uiso 1 calc R
C38 C 0.3856(4) 0.4578(2) -0.1221(2) 0.0292(11) Uani 1 d .
N38 N 0.2898(3) 0.4571(2) -0.09710(14) 0.0302(9) Uani 1 d .
H38 H 0.2908(3) 0.4514(2) -0.06512(14) 0.036 Uiso 1 calc R
O38 O 0.3962(2) 0.46538(13) -0.16730(11) 0.0349(8) Uani 1 d .
C39 C 0.5813(4) 0.4360(2) -0.1088(2) 0.0402(13) Uani 1 d .
O39 O 0.4696(2) 0.44795(13) -0.08994(10) 0.0334(8) Uani 1 d .
C40 C 0.5810(4) 0.3725(2) -0.1388(2) 0.0498(14) Uani 1 d .
H40A H 0.5539(4) 0.3373(2) -0.1182(2) 0.075 Uiso 1 calc R
H40B H 0.6545(4) 0.3625(2) -0.1496(2) 0.075 Uiso 1 calc R
H40C H 0.5342(4) 0.3774(2) -0.1676(2) 0.075 Uiso 1 calc R
C41 C 0.6230(4) 0.4951(2) -0.1382(2) 0.0539(14) Uani 1 d .
H41A H 0.6211(4) 0.5335(2) -0.1172(2) 0.081 Uiso 1 calc R
H41B H 0.5769(4) 0.5020(2) -0.1670(2) 0.081 Uiso 1 calc R
H41C H 0.6972(4) 0.4872(2) -0.1490(2) 0.081 Uiso 1 calc R
C42 C 0.6467(4) 0.4269(2) -0.0606(2) 0.059(2) Uani 1 d .
H42A H 0.6465(4) 0.4673(2) -0.0419(2) 0.088 Uiso 1 calc R
H42B H 0.7211(4) 0.4150(2) -0.0686(2) 0.088 Uiso 1 calc R
H42C H 0.6137(4) 0.3927(2) -0.0408(2) 0.088 Uiso 1 calc R
C43 C 0.2469(3) 0.4606(2) -0.2871(2) 0.0238(10) Uani 1 d .
H43 H 0.2534(3) 0.4627(2) -0.3237(2) 0.029 Uiso 1 calc R
C44 C 0.2810(3) 0.3911(2) -0.2705(2) 0.0262(11) Uani 1 d .
H44A H 0.2946(3) 0.3912(2) -0.2346(2) 0.031 Uiso 1 calc R
H44B H 0.2210(3) 0.3608(2) -0.2770(2) 0.031 Uiso 1 calc R
C45 C 0.3832(4) 0.3672(2) -0.2973(2) 0.0254(10) Uani 1 d .
C46 C 0.4880(4) 0.3884(2) -0.2821(2) 0.0333(12) Uani 1 d .
H46 H 0.4951(4) 0.4158(2) -0.2544(2) 0.040 Uiso 1 calc R
C47 C 0.5809(4) 0.3686(2) -0.3083(2) 0.0403(13) Uani 1 d .
H47 H 0.6503(4) 0.3813(2) -0.2972(2) 0.048 Uiso 1 calc R
C48 C 0.5710(4) 0.3299(2) -0.3508(2) 0.0420(13) Uani 1 d .
H48 H 0.6333(4) 0.3185(2) -0.3691(2) 0.050 Uiso 1 calc R
C49 C 0.4680(4) 0.3084(2) -0.3660(2) 0.0400(13) Uani 1 d .
H49 H 0.4611(4) 0.2809(2) -0.3938(2) 0.048 Uiso 1 calc R
C50 C 0.3753(4) 0.3281(2) -0.3395(2) 0.0306(11) Uani 1 d .
H50 H 0.3061(4) 0.3147(2) -0.3505(2) 0.037 Uiso 1 calc R
C51 C 0.1269(4) 0.4763(2) -0.2733(2) 0.0260(10) Uani 1 d .
O51 O 0.1011(2) 0.50024(13) -0.23289(11) 0.0341(8) Uani 1 d .
N51 N 0.0552(3) 0.45855(15) -0.30904(13) 0.0292(9) Uani 1 d .
H51 H 0.0800(3) 0.43792(15) -0.33486(13) 0.035 Uiso 1 calc R
C52 C -0.0652(3) 0.4726(2) -0.3066(2) 0.0300(11) Uani 1 d .
C53 C -0.1105(4) 0.4461(2) -0.2602(2) 0.0397(12) Uani 1 d .
C54 C -0.1539(5) 0.4256(3) -0.2250(2) 0.063(2) Uani 1 d .
H54 H -0.1887(5) 0.4090(3) -0.1966(2) 0.076 Uiso 1 calc R
C55 C -0.0833(4) 0.5478(2) -0.3089(2) 0.0358(12) Uani 1 d .
H55A H -0.1617(4) 0.5564(2) -0.3062(2) 0.043 Uiso 1 calc R
H55B H -0.0481(4) 0.5676(2) -0.2799(2) 0.043 Uiso 1 calc R
C56 C -0.0402(4) 0.5813(2) -0.3558(2) 0.0446(13) Uani 1 d .
H56A H -0.0550(4) 0.6277(2) -0.3539(2) 0.067 Uiso 1 calc R
H56B H -0.0760(4) 0.5631(2) -0.3848(2) 0.067 Uiso 1 calc R
H56C H 0.0378(4) 0.5743(2) -0.3584(2) 0.067 Uiso 1 calc R
C57 C -0.1183(4) 0.4370(2) -0.3515(2) 0.0379(12) Uani 1 d .
H57A H -0.1953(4) 0.4495(2) -0.3533(2) 0.045 Uiso 1 calc R
H57B H -0.0830(4) 0.4521(2) -0.3821(2) 0.045 Uiso 1 calc R
C58 C -0.1110(4) 0.3618(2) -0.3494(2) 0.0540(15) Uani 1 d .
H58A H -0.1457(4) 0.3433(2) -0.3785(2) 0.081 Uiso 1 calc R
H58B H -0.1475(4) 0.3461(2) -0.3197(2) 0.081 Uiso 1 calc R
H58C H -0.0350(4) 0.3487(2) -0.3485(2) 0.081 Uiso 1 calc R
C59 C 0.3171(4) 0.5707(2) -0.2854(2) 0.0281(11) Uani 1 d .
N59 N 0.3210(3) 0.50908(15) -0.26609(13) 0.0265(9) Uani 1 d .
H59 H 0.3658(3) 0.49915(15) -0.24229(13) 0.032 Uiso 1 calc R
O59 O 0.2606(3) 0.58725(12) -0.32067(11) 0.0337(8) Uani 1 d .
C60 C 0.4087(4) 0.6786(2) -0.2784(2) 0.0392(13) Uani 1 d .
O60 O 0.3893(3) 0.61032(13) -0.26078(11) 0.0364(8) Uani 1 d .
C61 C 0.3059(5) 0.7195(2) -0.2675(2) 0.0544(15) Uani 1 d .
H61A H 0.2891(5) 0.7173(2) -0.2323(2) 0.082 Uiso 1 calc R
H61B H 0.2450(5) 0.7025(2) -0.2865(2) 0.082 Uiso 1 calc R
H61C H 0.3189(5) 0.7645(2) -0.2768(2) 0.082 Uiso 1 calc R
C62 C 0.5044(4) 0.7000(2) -0.2458(2) 0.055(2) Uani 1 d .
H62A H 0.4829(4) 0.6985(2) -0.2112(2) 0.083 Uiso 1 calc R
H62B H 0.5253(4) 0.7442(2) -0.2545(2) 0.083 Uiso 1 calc R
H62C H 0.5656(4) 0.6710(2) -0.2512(2) 0.083 Uiso 1 calc R
C63 C 0.4389(5) 0.6803(2) -0.3329(2) 0.060(2) Uani 1 d .
H63A H 0.3770(5) 0.6666(2) -0.3526(2) 0.089 Uiso 1 calc R
H63B H 0.4998(5) 0.6512(2) -0.3388(2) 0.089 Uiso 1 calc R
H63C H 0.4594(5) 0.7243(2) -0.3421(2) 0.089 Uiso 1 calc R

loop_
_atom_type_symbol
_atom_type_description
_atom_type_scat_dispersion_real
_atom_type_scat_dispersion_imag
_atom_type_scat_source
C C 0.0033 0.0016 'International Tables Vol C Tables 4.2.6.8 and 6.1.1.4'
H H 0.0000 0.0000 'International Tables Vol C Tables 4.2.6.8 and 6.1.1.4'
N N 0.0061 0.0033 'International Tables Vol C Tables 4.2.6.8 and 6.1.1.4'
O O 0.0106 0.0060 'International Tables Vol C Tables 4.2.6.8 and 6.1.1.4'

loop_
_geom_angle_atom_site_label_1
_geom_angle_atom_site_label_2
_geom_angle_atom_site_label_3
_geom_angle
N17 C1 C2 112.3(3)
N17 C1 C9 110.6(3)
C2 C1 C9 109.4(3)
C3 C2 C1 114.4(3)
C4 C3 C8 117.4(4)
C4 C3 C2 122.0(4)
C8 C3 C2 120.6(4)
C3 C4 C5 122.0(5)
C6 C5 C4 119.8(5)
C5 C6 C7 119.5(5)
C6 C7 C8 120.8(5)
C3 C8 C7 120.5(5)
O9 C9 N9 125.5(4)
O9 C9 C1 122.0(4)
N9 C9 C1 112.5(4)
C9 N9 C10 125.7(4)
C11 C10 N9 105.7(4)
C11 C10 C15 110.2(4)
N9 C10 C15 110.8(4)
C11 C10 C13 111.4(4)
N9 C10 C13 110.3(4)
C15 C10 C13 108.5(4)
C12 C11 C10 170.9(7)
C14 C13 C10 114.6(4)
C16 C15 C10 118.4(5)
O17 C17 N17 125.8(4)
O17 C17 O18 124.8(4)
N17 C17 O18 109.4(4)
C17 N17 C1 120.2(3)
O18 C18 C20 109.2(3)
O18 C18 C21 111.1(3)
C20 C18 C21 113.6(4)
O18 C18 C19 100.8(3)
C20 C18 C19 110.7(4)
C21 C18 C19 110.7(4)
C17 O18 C18 119.9(3)
N38 C22 C30 110.4(3)
N38 C22 C23 110.4(3)
C30 C22 C23 108.0(3)
C24 C23 C22 113.3(3)
C29 C24 C25 118.2(4)
C29 C24 C23 120.9(4)
C25 C24 C23 120.9(4)
C24 C25 C26 120.2(5)
C27 C26 C25 121.1(5)
C26 C27 C28 119.6(5)
C27 C28 C29 119.5(5)
C24 C29 C28 121.4(5)
O30 C30 N30 122.0(4)
O30 C30 C22 122.7(4)
N30 C30 C22 115.1(4)
C30 N30 C31 125.5(3)
C32 C31 N30 110.0(3)
C32 C31 C36 110.5(4)
N30 C31 C36 107.0(3)
C32 C31 C34 109.2(4)
N30 C31 C34 107.8(4)
C36 C31 C34 112.4(4)
C33 C32 C31 179.3(6)
C35 C34 C31 114.1(4)
C31 C36 C37 114.7(4)
O38 C38 N38 125.6(4)
O38 C38 O39 124.5(4)
N38 C38 O39 109.9(4)
C38 N38 C22 122.5(4)
O39 C39 C40 108.6(4)
O39 C39 C41 110.7(4)
C40 C39 C41 113.7(4)
O39 C39 C42 102.3(4)
C40 C39 C42 110.0(4)
C41 C39 C42 110.9(4)
C38 O39 C39 120.5(3)
N59 C43 C51 110.9(3)
N59 C43 C44 110.3(3)
C51 C43 C44 112.2(3)
C45 C44 C43 112.3(3)
C50 C45 C46 118.4(4)
C50 C45 C44 120.9(4)
C46 C45 C44 120.6(4)
C47 C46 C45 120.3(4)
C48 C47 C46 120.4(5)
C47 C48 C49 119.9(5)
C48 C49 C50 119.4(5)
C45 C50 C49 121.6(5)
O51 C51 N51 124.5(4)
O51 C51 C43 122.4(4)
N51 C51 C43 113.1(4)
C51 N51 C52 123.7(4)
C53 C52 N51 109.8(4)
C53 C52 C57 109.1(4)
N51 C52 C57 106.7(3)
C53 C52 C55 110.2(4)
N51 C52 C55 109.1(3)
C57 C52 C55 111.9(4)
C54 C53 C52 175.1(6)
C56 C55 C52 115.3(4)
C58 C57 C52 114.5(4)
O59 C59 N59 124.8(4)
O59 C59 O60 125.1(4)
N59 C59 O60 110.0(4)
C59 N59 C43 117.5(3)
O60 C60 C63 111.5(4)
O60 C60 C62 102.1(4)
C63 C60 C62 111.2(4)
O60 C60 C61 108.6(4)
C63 C60 C61 111.9(4)
C62 C60 C61 111.2(4)
C59 O60 C60 120.3(3)

loop_
_geom_bond_atom_site_label_1
_geom_bond_atom_site_label_2
_geom_bond_distance
C1 N17 1.454(5)
C1 C2 1.530(6)
C1 C9 1.544(6)
C2 C3 1.509(5)
C3 C4 1.359(6)
C3 C8 1.374(6)
C4 C5 1.402(7)
C5 C6 1.336(7)
C6 C7 1.362(7)
C7 C8 1.393(7)
C9 O9 1.227(5)
C9 N9 1.341(5)
N9 C10 1.485(5)
C10 C11 1.466(7)
C10 C15 1.516(7)
C10 C13 1.535(7)
C11 C12 1.176(7)
C13 C14 1.532(8)
C15 C16 1.462(7)
C17 O17 1.207(5)
C17 N17 1.346(5)
C17 O18 1.357(5)
C18 O18 1.475(5)
C18 C20 1.507(6)
C18 C21 1.510(6)
C18 C19 1.535(6)
C22 N38 1.439(5)
C22 C30 1.517(5)
C22 C23 1.565(5)
C23 C24 1.507(5)
C24 C29 1.383(6)
C24 C25 1.387(6)
C25 C26 1.388(7)
C26 C27 1.368(8)
C27 C28 1.378(8)
C28 C29 1.393(6)
C30 O30 1.236(5)
C30 N30 1.349(5)
N30 C31 1.481(5)
C31 C32 1.456(7)
C31 C36 1.518(6)
C31 C34 1.557(6)
C32 C33 1.162(7)
C34 C35 1.513(7)
C36 C37 1.540(6)
C38 O38 1.222(5)
C38 N38 1.340(6)
C38 O39 1.346(5)
C39 O39 1.468(5)
C39 C40 1.518(6)
C39 C41 1.521(6)
C39 C42 1.522(7)
C43 N59 1.447(5)
C43 C51 1.536(6)
C43 C44 1.536(5)
C44 C45 1.513(6)
C45 C50 1.380(5)
C45 C46 1.403(6)
C46 C47 1.386(6)
C47 C48 1.384(6)
C48 C49 1.386(7)
C49 C50 1.389(6)
C51 O51 1.224(5)
C51 N51 1.339(5)
N51 C52 1.492(5)
C52 C53 1.454(6)
C52 C57 1.541(6)
C52 C55 1.545(5)
C53 C54 1.155(7)
C55 C56 1.518(6)
C57 C58 1.533(6)
C59 O59 1.211(5)
C59 N59 1.354(5)
C59 O60 1.359(5)
C60 O60 1.484(5)
C60 C63 1.497(7)
C60 C62 1.514(7)
C60 C61 1.529(7)
